data_4114794
loop_
_publ_author_name
'Dalia Gut'
'Amira Rudi'
'Jacob Kopilov'
'Israel Goldberg'
'Moshe Kol'

_publ_section_title
;
 Pairing of Propellers: Dimerization of Octahedral Ruthenium(II) and
 Osmium(II) Complexes of Eilatin via \p-\p Stacking Featuring Heterochiral
 Recognition
;
_journal_name_full 'Journal of the American Chemical Society'
_journal_page_first 5449
_journal_page_last 5456
_journal_paper_doi 10.1021/ja012636b
_journal_volume 124
_journal_year 2002
_chemical_formula_sum 'C44 H28 F12 N8 Os P2'
_chemical_formula_weight 1148.88
_chemical_name_systematic
;
 ?
;
_space_group_IT_number 2
_symmetry_cell_setting triclinic
_symmetry_space_group_name_Hall '-P 1'
_symmetry_space_group_name_H-M 'P -1'
_atom_sites_solution_hydrogens geom
_atom_sites_solution_primary direct
_atom_sites_solution_secondary difmap
_audit_creation_method SHELXL-97
_cell_angle_alpha 77.294(10)
_cell_angle_beta 78.438(10)
_cell_angle_gamma 81.707(10)
_cell_formula_units_Z 2
_cell_length_a 11.4420(10)
_cell_length_b 13.4470(10)
_cell_length_c 16.3970(10)
_cell_measurement_reflns_used 10420
_cell_measurement_temperature 115
_cell_measurement_theta_max 30.16
_cell_measurement_theta_min 2.21
_cell_volume 2397.9(3)
_computing_cell_refinement Denzo
_computing_data_collection 'Collect, B.V.'
_computing_data_reduction Denzo
_computing_structure_refinement 'SHELXL-97 (Sheldrick, 1997)'
_computing_structure_solution DIRDIF-96
_diffrn_ambient_temperature 115
_diffrn_detector_area_resol_mean '56 microns'
_diffrn_measured_fraction_theta_full 0.735
_diffrn_measured_fraction_theta_max 0.735
_diffrn_measurement_device_type KappaCCD
_diffrn_measurement_method KappaCCD
_diffrn_radiation_monochromator graphite
_diffrn_radiation_source 'fine-focus sealed tube'
_diffrn_radiation_type MoK\a
_diffrn_radiation_wavelength 0.71070
_diffrn_reflns_av_R_equivalents 0.0309
_diffrn_reflns_av_sigmaI/netI 0.0809
_diffrn_reflns_limit_h_max 12
_diffrn_reflns_limit_h_min 0
_diffrn_reflns_limit_k_max 18
_diffrn_reflns_limit_k_min -17
_diffrn_reflns_limit_l_max 22
_diffrn_reflns_limit_l_min -20
_diffrn_reflns_number 16218
_diffrn_reflns_theta_full 30.16
_diffrn_reflns_theta_max 30.16
_diffrn_reflns_theta_min 2.21
_exptl_absorpt_coefficient_mu 2.812
_exptl_absorpt_correction_T_max 0.904
_exptl_absorpt_correction_T_min 0.810
_exptl_absorpt_correction_type empirical
_exptl_crystal_colour 'deep green'
_exptl_crystal_density_diffrn 1.591
_exptl_crystal_description 'rods & cubes'
_exptl_crystal_F_000 1124
_exptl_crystal_size_max 0.20
_exptl_crystal_size_mid 0.05
_exptl_crystal_size_min 0.05
_refine_diff_density_max 0.751
_refine_diff_density_min -1.889
_refine_diff_density_rms 0.124
_refine_ls_extinction_method none
_refine_ls_goodness_of_fit_ref 1.011
_refine_ls_hydrogen_treatment mixed
_refine_ls_matrix_type full
_refine_ls_number_parameters 604
_refine_ls_number_reflns 10420
_refine_ls_number_restraints 0
_refine_ls_restrained_S_all 1.011
_refine_ls_R_factor_all 0.0677
_refine_ls_R_factor_gt 0.0480
_refine_ls_shift/su_max 0.023
_refine_ls_shift/su_mean 0.003
_refine_ls_structure_factor_coef Fsqd
_refine_ls_weighting_details 'w=1/[\s^2^(Fo^2^)+(0.0469P)^2^+6.6451P] where P=(Fo^2^+2Fc^2^)/3'
_refine_ls_weighting_scheme calc
_refine_ls_wR_factor_gt 0.1106
_refine_ls_wR_factor_ref 0.1174
_reflns_number_gt 8297
_reflns_number_total 10420
_reflns_threshold_expression >2sigma(I)
_cod_data_source_file ja012636b_3.cif
_cod_data_source_block Compound-4
_cod_depositor_comments
;
The following automatic conversions were performed:

'_refine_ls_weighting_scheme' value 'calc
w=1/[\s^2^(Fo^2^)+(0.0469P)^2^+6.6451P] where P=(Fo^2^+2Fc^2^)/3' was
changed to 'calc'. New tag '_refine_ls_weighting_details' was
created. The value of the new tag was set to
'w=1/[\s^2^(Fo^2^)+(0.0469P)^2^+6.6451P] where P=(Fo^2^+2Fc^2^)/3'.

Automatic conversion script
Id: cif_fix_values 3143 2015-03-26 13:38:13Z robertas 
;
_cod_database_code 4114794

loop_
_symmetry_equiv_pos_as_xyz
'x, y, z'
'-x, -y, -z'

loop_
_atom_site_label
_atom_site_type_symbol
_atom_site_fract_x
_atom_site_fract_y
_atom_site_fract_z
_atom_site_U_iso_or_equiv
_atom_site_adp_type
_atom_site_occupancy
_atom_site_calc_flag
_atom_site_refinement_flags
Os1 Os 0.40531(2) 0.329906(17) 0.814830(13) 0.03250(8) Uani 1 d .
N2 N 0.4735(4) 0.4565(3) 0.7362(3) 0.0320(10) Uani 1 d .
C3 C 0.5586(5) 0.5124(4) 0.7481(3) 0.0348(12) Uani 1 d .
H3 H 0.5950 0.4893 0.7957 0.042 Uiso 1 calc R
C4 C 0.5921(5) 0.5999(4) 0.6934(4) 0.0365(12) Uani 1 d .
H4 H 0.6501 0.6345 0.7044 0.044 Uiso 1 calc R
C5 C 0.5392(5) 0.6387(4) 0.6196(3) 0.0340(12) Uani 1 d .
C6 C 0.5643(6) 0.7304(4) 0.5594(4) 0.0395(13) Uani 1 d .
C7 C 0.6433(6) 0.7980(5) 0.5676(4) 0.0455(15) Uani 1 d .
H7 H 0.6853 0.7816 0.6126 0.055 Uiso 1 calc R
C8 C 0.6585(6) 0.8877(5) 0.5094(5) 0.0544(17) Uani 1 d .
H8 H 0.7091 0.9326 0.5160 0.065 Uiso 1 calc R
C9 C 0.5977(7) 0.9119(5) 0.4398(5) 0.0563(18) Uani 1 d .
H9 H 0.6084 0.9728 0.4005 0.068 Uiso 1 calc R
C10 C 0.5233(6) 0.8469(5) 0.4294(4) 0.0504(16) Uani 1 d .
H10 H 0.4850 0.8631 0.3825 0.060 Uiso 1 calc R
C11 C 0.5037(6) 0.7556(5) 0.4889(4) 0.0416(14) Uani 1 d .
N12 N 0.4247(4) 0.6949(4) 0.4745(3) 0.0392(11) Uani 1 d .
C13 C 0.4046(5) 0.6105(4) 0.5296(3) 0.0344(12) Uani 1 d .
C14 C 0.4586(5) 0.5788(4) 0.6046(3) 0.0344(12) Uani 1 d .
C15 C 0.4290(5) 0.4897(4) 0.6640(3) 0.0289(11) Uani 1 d .
C16 C 0.3467(5) 0.4263(4) 0.6498(3) 0.0286(11) Uani 1 d .
C17 C 0.2924(5) 0.4532(4) 0.5771(3) 0.0290(11) Uani 1 d .
C18 C 0.3165(5) 0.5450(4) 0.5155(3) 0.0319(12) Uani 1 d .
N19 N 0.2663(4) 0.5738(4) 0.4483(3) 0.0354(10) Uani 1 d .
C20 C 0.1880(5) 0.5119(4) 0.4361(3) 0.0348(12) Uani 1 d .
C21 C 0.1386(6) 0.5433(5) 0.3614(4) 0.0429(14) Uani 1 d .
H21 H 0.1569 0.6049 0.3253 0.051 Uiso 1 calc R
C22 C 0.0644(6) 0.4854(5) 0.3409(4) 0.0453(15) Uani 1 d .
H22 H 0.0342 0.5067 0.2905 0.054 Uiso 1 calc R
C23 C 0.0339(6) 0.3933(5) 0.3962(4) 0.0459(15) Uani 1 d .
H23 H -0.0169 0.3538 0.3824 0.055 Uiso 1 calc R
C24 C 0.0789(6) 0.3616(5) 0.4703(4) 0.0439(14) Uani 1 d .
H24 H 0.0567 0.3014 0.5070 0.053 Uiso 1 calc R
C25 C 0.1583(5) 0.4189(4) 0.4916(3) 0.0342(12) Uani 1 d .
C26 C 0.2114(5) 0.3891(4) 0.5658(3) 0.0350(12) Uani 1 d .
C27 C 0.1928(5) 0.3015(5) 0.6303(3) 0.0388(13) Uani 1 d .
H27 H 0.1409 0.2567 0.6254 0.047 Uiso 1 calc R
C28 C 0.2477(6) 0.2800(5) 0.6992(4) 0.0398(13) Uani 1 d .
H28 H 0.2312 0.2215 0.7402 0.048 Uiso 1 calc R
N29 N 0.3271(4) 0.3416(3) 0.7106(3) 0.0336(10) Uani 1 d .
N30 N 0.2741(4) 0.4288(4) 0.8701(3) 0.0365(11) Uani 1 d .
C31 C 0.1775(6) 0.4791(5) 0.8363(4) 0.0515(16) Uani 1 d .
H31 H 0.1660 0.4650 0.7856 0.062 Uiso 1 calc R
C32 C 0.0959(7) 0.5493(6) 0.8726(5) 0.0604(19) Uani 1 d .
H32 H 0.0314 0.5821 0.8469 0.072 Uiso 1 calc R
C33 C 0.1119(6) 0.5697(6) 0.9470(6) 0.063(2) Uani 1 d .
H33 H 0.0585 0.6174 0.9725 0.076 Uiso 1 calc R
C34 C 0.2084(7) 0.5191(6) 0.9850(5) 0.058(2) Uani 1 d .
H34 H 0.2195 0.5320 1.0362 0.070 Uiso 1 calc R
C35 C 0.2877(6) 0.4489(5) 0.9447(4) 0.0431(14) Uani 1 d .
C36 C 0.3965(6) 0.3942(5) 0.9757(4) 0.0421(14) Uani 1 d .
C37 C 0.4252(7) 0.3979(6) 1.0526(4) 0.061(2) Uani 1 d .
H37 H 0.3740 0.4360 1.0887 0.073 Uiso 1 calc R
C38 C 0.5278(8) 0.3462(7) 1.0757(4) 0.070(2) Uani 1 d .
H38 H 0.5462 0.3478 1.1280 0.084 Uiso 1 calc R
C39 C 0.6054(8) 0.2908(6) 1.0212(4) 0.060(2) Uani 1 d .
H39 H 0.6776 0.2567 1.0351 0.072 Uiso 1 calc R
C40 C 0.5707(6) 0.2882(5) 0.9451(4) 0.0484(16) Uani 1 d .
H40 H 0.6206 0.2497 0.9087 0.058 Uiso 1 calc R
N41 N 0.4696(4) 0.3382(4) 0.9218(3) 0.0364(11) Uani 1 d .
N42 N 0.5396(5) 0.2238(4) 0.7743(3) 0.0367(11) Uani 1 d .
C43 C 0.6363(5) 0.2456(5) 0.7136(3) 0.0392(13) Uani 1 d .
H43 H 0.6423 0.3134 0.6859 0.047 Uiso 1 calc R
C44 C 0.7265(6) 0.1717(5) 0.6906(4) 0.0440(14) Uani 1 d .
H44 H 0.7917 0.1897 0.6484 0.053 Uiso 1 calc R
C45 C 0.7188(7) 0.0724(5) 0.7304(5) 0.0567(18) Uani 1 d .
H45 H 0.7791 0.0217 0.7161 0.068 Uiso 1 calc R
C46 C 0.6210(6) 0.0473(5) 0.7923(4) 0.0472(15) Uani 1 d .
H46 H 0.6145 -0.0205 0.8197 0.057 Uiso 1 calc R
C47 C 0.5319(6) 0.1240(4) 0.8135(4) 0.0412(14) Uani 1 d .
C48 C 0.4221(6) 0.1072(4) 0.8776(4) 0.0397(13) Uani 1 d .
C49 C 0.3980(7) 0.0116(5) 0.9268(4) 0.0545(17) Uani 1 d .
H49 H 0.4521 -0.0462 0.9213 0.065 Uiso 1 calc R
C50 C 0.2905(8) 0.0048(6) 0.9846(4) 0.063(2) Uani 1 d .
H50 H 0.2708 -0.0582 1.0175 0.076 Uiso 1 calc R
C51 C 0.2146(7) 0.0915(6) 0.9924(4) 0.0529(18) Uani 1 d .
H51 H 0.1438 0.0878 1.0319 0.063 Uiso 1 calc R
C52 C 0.2420(6) 0.1845(5) 0.9423(3) 0.0449(15) Uani 1 d .
H52 H 0.1883 0.2426 0.9478 0.054 Uiso 1 calc R
N53 N 0.3455(4) 0.1935(4) 0.8851(3) 0.0354(11) Uani 1 d .
P54 P 0.92357(19) 0.24694(16) 0.86090(12) 0.0586(5) Uani 1 d .
F55 F 0.8228(4) 0.1744(3) 0.8661(2) 0.0625(11) Uani 1 d .
F56 F 1.0213(5) 0.1501(4) 0.8698(3) 0.0877(15) Uani 1 d .
F57 F 0.9523(4) 0.2578(4) 0.7597(3) 0.0775(14) Uani 1 d .
F58 F 1.0231(6) 0.3215(4) 0.8529(5) 0.124(2) Uani 1 d .
F59 F 0.8244(4) 0.3450(3) 0.8523(3) 0.0723(12) Uani 1 d .
F60 F 0.8950(6) 0.2351(4) 0.9612(3) 0.103(2) Uani 1 d .
P61 P 0.82327(18) -0.23434(14) 0.80586(12) 0.0528(4) Uani 1 d .
F62 F 0.8574(4) -0.2913(3) 0.8948(2) 0.0596(10) Uani 1 d .
F63 F 0.6918(4) -0.2012(3) 0.8542(4) 0.0824(15) Uani 1 d .
F64 F 0.8651(4) -0.1313(3) 0.8157(2) 0.0619(11) Uani 1 d .
F65 F 0.7880(6) -0.1779(4) 0.7169(3) 0.0983(19) Uani 1 d .
F66 F 0.9536(4) -0.2679(4) 0.7581(3) 0.0747(13) Uani 1 d .
F67 F 0.7808(5) -0.3389(4) 0.7959(3) 0.0849(15) Uani 1 d .

loop_
_atom_site_aniso_label
_atom_site_aniso_U_11
_atom_site_aniso_U_22
_atom_site_aniso_U_33
_atom_site_aniso_U_23
_atom_site_aniso_U_13
_atom_site_aniso_U_12
Os1 0.03428(14) 0.03580(13) 0.02538(11) 0.00193(8) -0.00683(8) -0.00707(8)
N2 0.031(3) 0.035(2) 0.030(2) -0.0023(18) -0.0049(18) -0.0077(19)
C3 0.029(3) 0.042(3) 0.034(3) -0.008(2) -0.009(2) -0.002(2)
C4 0.033(3) 0.039(3) 0.039(3) -0.006(2) -0.009(2) -0.008(2)
C5 0.035(3) 0.033(3) 0.031(3) -0.002(2) -0.003(2) -0.003(2)
C6 0.045(4) 0.032(3) 0.039(3) -0.004(2) -0.004(3) -0.005(2)
C7 0.054(4) 0.038(3) 0.045(3) -0.005(3) -0.010(3) -0.011(3)
C8 0.054(5) 0.045(4) 0.065(4) 0.000(3) -0.011(3) -0.021(3)
C9 0.057(5) 0.043(4) 0.064(4) 0.010(3) -0.014(3) -0.017(3)
C10 0.055(4) 0.044(4) 0.048(4) 0.007(3) -0.013(3) -0.012(3)
C11 0.042(4) 0.039(3) 0.041(3) 0.001(3) -0.006(3) -0.014(3)
N12 0.037(3) 0.040(3) 0.035(2) 0.006(2) -0.006(2) -0.012(2)
C13 0.035(3) 0.038(3) 0.029(3) -0.006(2) 0.000(2) -0.008(2)
C14 0.040(3) 0.033(3) 0.026(3) 0.000(2) 0.000(2) -0.005(2)
C15 0.024(3) 0.032(3) 0.028(3) -0.001(2) -0.008(2) 0.002(2)
C16 0.028(3) 0.029(3) 0.027(2) 0.002(2) -0.008(2) -0.004(2)
C17 0.026(3) 0.035(3) 0.024(2) -0.001(2) -0.0022(19) -0.004(2)
C18 0.024(3) 0.040(3) 0.029(3) 0.001(2) -0.005(2) -0.005(2)
N19 0.035(3) 0.037(3) 0.029(2) 0.0058(19) -0.0084(19) -0.006(2)
C20 0.025(3) 0.047(3) 0.030(3) -0.003(2) -0.006(2) -0.005(2)
C21 0.040(4) 0.056(4) 0.029(3) -0.003(3) -0.008(2) -0.002(3)
C22 0.038(4) 0.066(4) 0.031(3) -0.006(3) -0.008(2) -0.005(3)
C23 0.037(4) 0.070(4) 0.035(3) -0.010(3) -0.012(3) -0.011(3)
C24 0.050(4) 0.053(4) 0.029(3) -0.004(3) -0.005(3) -0.014(3)
C25 0.034(3) 0.044(3) 0.024(2) -0.005(2) -0.004(2) -0.006(2)
C26 0.032(3) 0.043(3) 0.029(3) -0.004(2) -0.003(2) -0.009(2)
C27 0.038(4) 0.045(3) 0.034(3) -0.001(2) -0.009(2) -0.013(3)
C28 0.045(4) 0.039(3) 0.033(3) 0.003(2) -0.007(2) -0.015(3)
N29 0.039(3) 0.036(3) 0.023(2) 0.0047(18) -0.0092(18) -0.0067(19)
N30 0.033(3) 0.038(3) 0.034(2) -0.003(2) 0.0039(19) -0.009(2)
C31 0.036(4) 0.057(4) 0.057(4) -0.002(3) -0.011(3) -0.003(3)
C32 0.042(4) 0.058(5) 0.076(5) -0.014(4) -0.003(4) 0.002(3)
C33 0.033(4) 0.055(4) 0.097(6) -0.024(4) 0.009(4) -0.005(3)
C34 0.059(5) 0.065(5) 0.057(4) -0.032(4) 0.014(3) -0.027(4)
C35 0.048(4) 0.040(3) 0.041(3) -0.012(3) 0.005(3) -0.014(3)
C36 0.051(4) 0.046(3) 0.032(3) -0.008(3) 0.001(3) -0.022(3)
C37 0.060(5) 0.085(6) 0.047(4) -0.029(4) -0.009(3) -0.016(4)
C38 0.093(7) 0.093(6) 0.037(4) -0.015(4) -0.023(4) -0.030(5)
C39 0.077(6) 0.060(4) 0.052(4) 0.001(3) -0.039(4) -0.020(4)
C40 0.057(5) 0.053(4) 0.039(3) 0.000(3) -0.019(3) -0.018(3)
N41 0.042(3) 0.039(3) 0.027(2) 0.0005(19) -0.004(2) -0.014(2)
N42 0.047(3) 0.035(3) 0.028(2) 0.0004(19) -0.012(2) -0.007(2)
C43 0.042(4) 0.044(3) 0.029(3) 0.001(2) -0.010(2) -0.004(3)
C44 0.031(3) 0.056(4) 0.043(3) -0.009(3) -0.007(3) 0.002(3)
C45 0.064(5) 0.045(4) 0.060(4) -0.008(3) -0.019(4) 0.007(3)
C46 0.046(4) 0.034(3) 0.055(4) 0.003(3) -0.009(3) -0.001(3)
C47 0.047(4) 0.038(3) 0.036(3) 0.004(2) -0.010(3) -0.008(3)
C48 0.047(4) 0.033(3) 0.038(3) 0.004(2) -0.016(3) -0.006(3)
C49 0.059(5) 0.043(4) 0.053(4) 0.012(3) -0.010(3) -0.012(3)
C50 0.085(6) 0.052(4) 0.048(4) 0.014(3) -0.011(4) -0.028(4)
C51 0.061(5) 0.070(5) 0.027(3) 0.004(3) -0.006(3) -0.028(4)
C52 0.051(4) 0.053(4) 0.029(3) 0.005(3) -0.012(3) -0.014(3)
N53 0.045(3) 0.039(3) 0.022(2) 0.0056(18) -0.0134(19) -0.015(2)
P54 0.0600(13) 0.0627(12) 0.0539(10) 0.0122(9) -0.0251(9) -0.0247(9)
F55 0.064(3) 0.072(3) 0.052(2) -0.003(2) -0.0035(19) -0.032(2)
F56 0.084(4) 0.081(3) 0.101(4) 0.010(3) -0.055(3) -0.007(3)
F57 0.054(3) 0.098(3) 0.052(2) 0.030(2) 0.0031(19) -0.004(2)
F58 0.097(5) 0.088(4) 0.199(7) 0.010(4) -0.075(5) -0.043(3)
F59 0.073(3) 0.064(3) 0.067(3) 0.012(2) -0.005(2) -0.017(2)
F60 0.182(6) 0.085(4) 0.056(3) -0.003(3) -0.058(3) -0.021(4)
P61 0.0572(12) 0.0486(10) 0.0570(11) -0.0092(8) -0.0230(9) -0.0034(8)
F62 0.070(3) 0.054(2) 0.044(2) 0.0009(17) -0.0042(18) 0.0052(19)
F63 0.047(3) 0.057(3) 0.142(5) -0.023(3) -0.022(3) 0.007(2)
F64 0.081(3) 0.053(2) 0.055(2) -0.0016(18) -0.022(2) -0.020(2)
F65 0.144(5) 0.086(4) 0.084(3) -0.014(3) -0.079(4) 0.007(3)
F66 0.076(3) 0.090(3) 0.050(2) -0.009(2) 0.006(2) -0.013(2)
F67 0.091(4) 0.069(3) 0.111(4) -0.041(3) -0.019(3) -0.020(3)

loop_
_atom_type_symbol
_atom_type_description
_atom_type_scat_dispersion_real
_atom_type_scat_dispersion_imag
_atom_type_scat_source
C C 0.0033 0.0016 'International Tables Vol C Tables 4.2.6.8 and 6.1.1.4'
H H 0.0000 0.0000 'International Tables Vol C Tables 4.2.6.8 and 6.1.1.4'
F F 0.0171 0.0103 'International Tables Vol C Tables 4.2.6.8 and 6.1.1.4'
N N 0.0061 0.0033 'International Tables Vol C Tables 4.2.6.8 and 6.1.1.4'
P P 0.1023 0.0942 'International Tables Vol C Tables 4.2.6.8 and 6.1.1.4'
Os Os -1.2165 7.6030 'International Tables Vol C Tables 4.2.6.8 and 6.1.1.4'

loop_
_geom_angle_atom_site_label_1
_geom_angle_atom_site_label_2
_geom_angle_atom_site_label_3
_geom_angle
N2 Os1 N29 78.31(17)
N2 Os1 N42 96.86(18)
N29 Os1 N42 91.91(18)
N2 Os1 N30 87.31(17)
N29 Os1 N30 94.34(19)
N42 Os1 N30 173.08(17)
N2 Os1 N41 98.08(17)
N29 Os1 N41 171.64(19)
N42 Os1 N41 96.02(19)
N30 Os1 N41 77.9(2)
N2 Os1 N53 174.17(18)
N29 Os1 N53 99.05(17)
N42 Os1 N53 77.95(19)
N30 Os1 N53 98.11(19)
N41 Os1 N53 85.21(17)
C15 N2 C3 116.0(4)
C15 N2 Os1 115.7(4)
C3 N2 Os1 128.3(4)
C4 C3 N2 123.2(5)
C4 C3 H3 118.4
N2 C3 H3 118.4
C3 C4 C5 120.8(5)
C3 C4 H4 119.6
C5 C4 H4 119.6
C14 C5 C4 116.1(5)
C14 C5 C6 118.1(5)
C4 C5 C6 125.8(5)
C7 C6 C11 118.9(5)
C7 C6 C5 123.6(6)
C11 C6 C5 117.5(5)
C8 C7 C6 120.4(6)
C8 C7 H7 119.8
C6 C7 H7 119.8
C7 C8 C9 120.1(6)
C7 C8 H8 119.9
C9 C8 H8 119.9
C10 C9 C8 120.5(6)
C10 C9 H9 119.7
C8 C9 H9 119.7
C9 C10 C11 120.7(6)
C9 C10 H10 119.6
C11 C10 H10 119.6
N12 C11 C10 117.0(5)
N12 C11 C6 123.8(5)
C10 C11 C6 119.3(6)
C13 N12 C11 117.7(5)
N12 C13 C14 123.3(5)
N12 C13 C18 118.1(5)
C14 C13 C18 118.6(5)
C5 C14 C15 119.5(5)
C5 C14 C13 119.7(5)
C15 C14 C13 120.8(5)
N2 C15 C14 124.2(5)
N2 C15 C16 115.2(4)
C14 C15 C16 120.6(5)
N29 C16 C17 123.9(5)
N29 C16 C15 115.1(4)
C17 C16 C15 120.9(4)
C16 C17 C26 119.1(5)
C16 C17 C18 120.9(5)
C26 C17 C18 119.9(5)
N19 C18 C17 122.9(5)
N19 C18 C13 118.9(5)
C17 C18 C13 118.1(4)
C18 N19 C20 117.8(5)
N19 C20 C21 116.3(5)
N19 C20 C25 124.5(5)
C21 C20 C25 119.1(5)
C22 C21 C20 121.4(6)
C22 C21 H21 119.3
C20 C21 H21 119.3
C21 C22 C23 119.7(6)
C21 C22 H22 120.1
C23 C22 H22 120.1
C24 C23 C22 120.2(6)
C24 C23 H23 119.9
C22 C23 H23 119.9
C23 C24 C25 121.0(6)
C23 C24 H24 119.5
C25 C24 H24 119.5
C24 C25 C20 118.6(5)
C24 C25 C26 124.1(5)
C20 C25 C26 117.4(5)
C27 C26 C17 115.5(5)
C27 C26 C25 127.0(5)
C17 C26 C25 117.5(5)
C28 C27 C26 122.5(5)
C28 C27 H27 118.7
C26 C27 H27 118.7
C27 C28 N29 122.4(5)
C27 C28 H28 118.8
N29 C28 H28 118.8
C16 N29 C28 116.5(4)
C16 N29 Os1 115.2(3)
C28 N29 Os1 128.0(3)
C35 N30 C31 117.0(6)
C35 N30 Os1 117.3(4)
C31 N30 Os1 125.6(4)
N30 C31 C32 124.0(7)
N30 C31 H31 118.0
C32 C31 H31 118.0
C33 C32 C31 118.2(7)
C33 C32 H32 120.9
C31 C32 H32 120.9
C32 C33 C34 120.1(7)
C32 C33 H33 119.9
C34 C33 H33 119.9
C35 C34 C33 118.6(7)
C35 C34 H34 120.7
C33 C34 H34 120.7
N30 C35 C34 122.0(7)
N30 C35 C36 113.7(5)
C34 C35 C36 124.2(6)
N41 C36 C37 121.1(7)
N41 C36 C35 114.9(5)
C37 C36 C35 124.0(6)
C38 C37 C36 120.2(7)
C38 C37 H37 119.9
C36 C37 H37 119.9
C37 C38 C39 120.0(6)
C37 C38 H38 120.0
C39 C38 H38 120.0
C38 C39 C40 117.3(7)
C38 C39 H39 121.4
C40 C39 H39 121.4
N41 C40 C39 123.3(7)
N41 C40 H40 118.4
C39 C40 H40 118.4
C40 N41 C36 118.1(5)
C40 N41 Os1 125.7(4)
C36 N41 Os1 115.9(4)
C43 N42 C47 117.6(5)
C43 N42 Os1 125.1(4)
C47 N42 Os1 117.2(4)
N42 C43 C44 123.0(6)
N42 C43 H43 118.5
C44 C43 H43 118.5
C45 C44 C43 119.1(6)
C45 C44 H44 120.5
C43 C44 H44 120.5
C44 C45 C46 119.5(6)
C44 C45 H45 120.3
C46 C45 H45 120.3
C45 C46 C47 119.6(6)
C45 C46 H46 120.2
C47 C46 H46 120.2
N42 C47 C46 121.2(6)
N42 C47 C48 113.8(5)
C46 C47 C48 125.0(5)
N53 C48 C49 122.3(6)
N53 C48 C47 114.4(5)
C49 C48 C47 123.2(6)
C48 C49 C50 118.1(7)
C48 C49 H49 120.9
C50 C49 H49 120.9
C51 C50 C49 119.3(6)
C51 C50 H50 120.3
C49 C50 H50 120.3
C50 C51 C52 120.5(7)
C50 C51 H51 119.7
C52 C51 H51 119.7
N53 C52 C51 121.6(6)
N53 C52 H52 119.2
C51 C52 H52 119.2
C52 N53 C48 118.1(5)
C52 N53 Os1 125.4(4)
C48 N53 Os1 116.2(4)
F60 P54 F56 90.0(3)
F60 P54 F58 91.6(4)
F56 P54 F58 90.7(3)
F60 P54 F55 90.0(3)
F56 P54 F55 90.4(3)
F58 P54 F55 178.2(3)
F60 P54 F57 179.5(3)
F56 P54 F57 89.7(3)
F58 P54 F57 88.8(3)
F55 P54 F57 89.7(3)
F60 P54 F59 89.8(3)
F56 P54 F59 179.7(3)
F58 P54 F59 89.3(3)
F55 P54 F59 89.6(3)
F57 P54 F59 90.6(2)
F64 P61 F62 91.1(2)
F64 P61 F65 89.4(3)
F62 P61 F65 179.4(3)
F64 P61 F66 91.2(3)
F62 P61 F66 90.9(2)
F65 P61 F66 89.4(3)
F64 P61 F67 180.0(2)
F62 P61 F67 89.0(3)
F65 P61 F67 90.5(3)
F66 P61 F67 88.8(3)
F64 P61 F63 89.1(3)
F62 P61 F63 88.9(3)
F65 P61 F63 90.8(3)
F66 P61 F63 179.6(3)
F67 P61 F63 90.9(3)

loop_
_geom_bond_atom_site_label_1
_geom_bond_atom_site_label_2
_geom_bond_distance
Os1 N2 2.045(4)
Os1 N29 2.050(4)
Os1 N42 2.053(5)
Os1 N30 2.063(5)
Os1 N41 2.064(5)
Os1 N53 2.068(4)
N2 C15 1.343(6)
N2 C3 1.379(7)
C3 C4 1.366(8)
C3 H3 0.9300
C4 C5 1.424(8)
C4 H4 0.9300
C5 C14 1.397(8)
C5 C6 1.425(7)
C6 C7 1.415(8)
C6 C11 1.420(8)
C7 C8 1.372(9)
C7 H7 0.9300
C8 C9 1.408(10)
C8 H8 0.9300
C9 C10 1.363(9)
C9 H9 0.9300
C10 C11 1.405(8)
C10 H10 0.9300
C11 N12 1.386(7)
N12 C13 1.303(7)
C13 C14 1.441(8)
C13 C18 1.511(8)
C14 C15 1.403(7)
C15 C16 1.440(7)
C16 N29 1.352(6)
C16 C17 1.408(7)
C17 C26 1.416(8)
C17 C18 1.435(7)
C18 N19 1.303(7)
N19 C20 1.377(7)
C20 C21 1.406(8)
C20 C25 1.417(8)
C21 C22 1.364(9)
C21 H21 0.9300
C22 C23 1.408(9)
C22 H22 0.9300
C23 C24 1.373(8)
C23 H23 0.9300
C24 C25 1.410(8)
C24 H24 0.9300
C25 C26 1.421(8)
C26 C27 1.409(8)
C27 C28 1.359(8)
C27 H27 0.9300
C28 N29 1.378(7)
C28 H28 0.9300
N30 C35 1.352(8)
N30 C31 1.361(8)
C31 C32 1.374(10)
C31 H31 0.9300
C32 C33 1.359(11)
C32 H32 0.9300
C33 C34 1.393(11)
C33 H33 0.9300
C34 C35 1.392(9)
C34 H34 0.9300
C35 C36 1.473(9)
C36 N41 1.364(8)
C36 C37 1.378(9)
C37 C38 1.353(11)
C37 H37 0.9300
C38 C39 1.387(11)
C38 H38 0.9300
C39 C40 1.392(8)
C39 H39 0.9300
C40 N41 1.333(8)
C40 H40 0.9300
N42 C43 1.351(7)
N42 C47 1.361(7)
C43 C44 1.382(8)
C43 H43 0.9300
C44 C45 1.359(9)
C44 H44 0.9300
C45 C46 1.378(10)
C45 H45 0.9300
C46 C47 1.392(9)
C46 H46 0.9300
C47 C48 1.478(9)
C48 N53 1.362(8)
C48 C49 1.392(8)
C49 C50 1.395(10)
C49 H49 0.9300
C50 C51 1.363(11)
C50 H50 0.9300
C51 C52 1.376(9)
C51 H51 0.9300
C52 N53 1.358(8)
C52 H52 0.9300
P54 F60 1.588(5)
P54 F56 1.590(5)
P54 F58 1.591(5)
P54 F55 1.593(4)
P54 F57 1.604(5)
P54 F59 1.612(5)
P61 F64 1.580(4)
P61 F62 1.586(4)
P61 F65 1.590(5)
P61 F66 1.592(5)
P61 F67 1.602(5)
P61 F63 1.604(5)
